data_2018020
loop_
_publ_author_name
'Ritch, Jamie S.'
'Chivers, Tristram'

_publ_section_title
;
 A sulfur(II) complex of a dithioimidodiphosphinate
;
_journal_coeditor_code SF3147
_journal_issue 3
_journal_name_full 'Acta Crystallographica Section C'
_journal_page_first o89
_journal_page_last o91
_journal_paper_doi 10.1107/S0108270111003064
_journal_volume 67
_journal_year 2011
_chemical_formula_iupac 'C32 H72 N2 P4 S5 , C7 H8'
_chemical_formula_moiety 'C32 H72 N2 P4 S5, C7 H8'
_chemical_formula_sum 'C39 H80 N2 P4 S5'
_chemical_formula_weight 861.23
_chemical_name_common
;
bis[<i>P</i>,<i>P</i>-di-<i>tert</i>-butyl-<i>N</i>-(di-<i>tert</i>-
butylphosphorothioyl)phosphinimidothioato-\k<i>S</i>]sulfur(II)
toluene solvate
;
_chemical_name_systematic
;
5,13-dibutyl-7,7,11,11-tetramethyl-8,9,10-trithia-6,12-diaza-5\l^5^,7\l^5^-
diphospha-11\l^5^-phospha-13\l^5^-phosphaheptadeca-6,11-diene-5,13-dithione
toluene solvate
;
_space_group_IT_number 15
_symmetry_cell_setting monoclinic
_symmetry_space_group_name_Hall '-C 2yc'
_symmetry_space_group_name_H-M 'C 1 2/c 1'
_atom_sites_solution_hydrogens geom
_atom_sites_solution_primary direct
_atom_sites_solution_secondary difmap
_audit_creation_method SHELXL97
_cell_angle_alpha 90.00
_cell_angle_beta 132.79(3)
_cell_angle_gamma 90.00
_cell_formula_units_Z 4
_cell_length_a 22.271(5)
_cell_length_b 18.970(4)
_cell_length_c 15.610(3)
_cell_measurement_reflns_used 19034
_cell_measurement_temperature 173(2)
_cell_measurement_theta_max 25.03
_cell_measurement_theta_min 3.38
_cell_volume 4840(3)
_computing_cell_refinement 'DENZO (Otwinowski & Minor, 1997)'
_computing_data_collection 'COLLECT (Nonius, 1998)'
_computing_data_reduction 'DENZO (Otwinowski & Minor, 1997)'
_computing_molecular_graphics 'SHELXTL (Sheldrick, 2008)'
_computing_publication_material
;
SHELXTL (Sheldrick, 2008) and publCIF (Westrip, 2010)
;
_computing_structure_refinement 'SHELXL97 (Sheldrick, 2008)'
_computing_structure_solution 'SHELXS97 (Sheldrick, 2008)'
_diffrn_ambient_temperature 173(2)
_diffrn_measured_fraction_theta_full 0.997
_diffrn_measured_fraction_theta_max 0.997
_diffrn_measurement_device_type 'Nonius Kappa CCD area-detector'
_diffrn_measurement_method \f
_diffrn_radiation_monochromator graphite
_diffrn_radiation_source 'fine-focus sealed tube'
_diffrn_radiation_type MoK\a
_diffrn_radiation_wavelength 0.71073
_diffrn_reflns_av_R_equivalents 0.0699
_diffrn_reflns_av_sigmaI/netI 0.1095
_diffrn_reflns_limit_h_max 26
_diffrn_reflns_limit_h_min -26
_diffrn_reflns_limit_k_max 22
_diffrn_reflns_limit_k_min -22
_diffrn_reflns_limit_l_max 18
_diffrn_reflns_limit_l_min -18
_diffrn_reflns_number 19034
_diffrn_reflns_theta_full 25.03
_diffrn_reflns_theta_max 25.03
_diffrn_reflns_theta_min 3.38
_exptl_absorpt_coefficient_mu 0.400
_exptl_absorpt_correction_T_max 0.9881
_exptl_absorpt_correction_T_min 0.9611
_exptl_absorpt_correction_type integration
_exptl_absorpt_process_details '(SCALEPACK; Otwinowski & Minor, 1997)'
_exptl_crystal_colour colourless
_exptl_crystal_density_diffrn 1.182
_exptl_crystal_density_method 'not measured'
_exptl_crystal_description rod
_exptl_crystal_F_000 1872
_exptl_crystal_size_max 0.10
_exptl_crystal_size_mid 0.03
_exptl_crystal_size_min 0.03
_refine_diff_density_max 0.294
_refine_diff_density_min -0.350
_refine_ls_extinction_method none
_refine_ls_goodness_of_fit_ref 1.006
_refine_ls_hydrogen_treatment constr
_refine_ls_matrix_type full
_refine_ls_number_parameters 271
_refine_ls_number_reflns 4274
_refine_ls_number_restraints 11
_refine_ls_restrained_S_all 1.005
_refine_ls_R_factor_all 0.1099
_refine_ls_R_factor_gt 0.0517
_refine_ls_shift/su_max 0.000
_refine_ls_shift/su_mean 0.000
_refine_ls_structure_factor_coef Fsqd
_refine_ls_weighting_details 'calc w = 1/[\s^2^(Fo^2^)+(0.0446P)^2^+1.9890P] where P=(Fo^2^+2Fc^2^)/3'
_refine_ls_weighting_scheme calc
_refine_ls_wR_factor_gt 0.1008
_refine_ls_wR_factor_ref 0.1217
_reflns_number_gt 2612
_reflns_number_total 4274
_reflns_threshold_expression I>2\s(I)
_cod_data_source_file sf3147.cif
_cod_data_source_block II
_cod_original_sg_symbol_H-M 'C 2/c'
_cod_database_code 2018020
_cod_database_fobs_code 2018020

loop_
_symmetry_equiv_pos_as_xyz
'x, y, z'
'-x, y, -z+1/2'
'x+1/2, y+1/2, z'
'-x+1/2, y+1/2, -z+1/2'
'-x, -y, -z'
'x, -y, z-1/2'
'-x+1/2, -y+1/2, -z'
'x+1/2, -y+1/2, z-1/2'

loop_
_atom_site_type_symbol
_atom_site_label
_atom_site_fract_x
_atom_site_fract_y
_atom_site_fract_z
_atom_site_U_iso_or_equiv
_atom_site_adp_type
_atom_site_calc_flag
_atom_site_refinement_flags
_atom_site_occupancy
_atom_site_disorder_assembly
_atom_site_disorder_group
S S1 0.19425(6) 1.04079(6) 0.73454(9) 0.0393(3) Uani d . 1 . .
P P1 0.23930(5) 0.96662(5) 0.85338(8) 0.0260(3) Uani d . 1 . .
C C1 0.2245(2) 0.9949(2) 0.9529(3) 0.0322(9) Uani d . 1 . .
C C2 0.2695(3) 1.0646(2) 1.0155(4) 0.0520(13) Uani d . 1 . .
H H2A 0.2505 1.0836 1.0520 0.078 Uiso calc R 1 . .
H H2B 0.2581 1.0986 0.9587 0.078 Uiso calc R 1 . .
H H2C 0.3285 1.0558 1.0757 0.078 Uiso calc R 1 . .
C C3 0.1322(2) 1.0071(2) 0.8758(4) 0.0424(11) Uani d . 1 . .
H H3A 0.1218 1.0227 0.9246 0.064 Uiso calc R 1 . .
H H3B 0.1026 0.9630 0.8364 0.064 Uiso calc R 1 . .
H H3C 0.1133 1.0433 0.8173 0.064 Uiso calc R 1 . .
C C4 0.2536(2) 0.9388(2) 1.0462(3) 0.0481(12) Uani d . 1 . .
H H4A 0.2294 0.9485 1.0789 0.072 Uiso calc R 1 . .
H H4B 0.3134 0.9403 1.1086 0.072 Uiso calc R 1 . .
H H4C 0.2365 0.8919 1.0102 0.072 Uiso calc R 1 . .
C C5 0.3498(2) 0.9543(2) 0.9337(3) 0.0359(10) Uani d . 1 . .
C C6 0.3511(2) 0.9230(3) 0.8439(4) 0.0554(14) Uani d . 1 . .
H H6A 0.4078 0.9165 0.8804 0.083 Uiso calc R 1 . .
H H6B 0.3232 0.9552 0.7774 0.083 Uiso calc R 1 . .
H H6C 0.3229 0.8774 0.8166 0.083 Uiso calc R 1 . .
C C7 0.3933(2) 0.9033(2) 1.0368(4) 0.0521(13) Uani d . 1 . .
H H7A 0.4459 0.8892 1.0631 0.078 Uiso calc R 1 . .
H H7B 0.3591 0.8614 1.0122 0.078 Uiso calc R 1 . .
H H7C 0.4025 0.9265 1.1010 0.078 Uiso calc R 1 . .
C C8 0.3958(2) 1.0247(2) 0.9769(4) 0.0564(14) Uani d . 1 . .
H H8A 0.4513 1.0173 1.0086 0.085 Uiso calc R 1 . .
H H8B 0.3988 1.0438 1.0381 0.085 Uiso calc R 1 . .
H H8C 0.3668 1.0581 0.9117 0.085 Uiso calc R 1 . .
N N1 0.20202(15) 0.88758(15) 0.8071(2) 0.0241(7) Uani d . 1 . .
P P2 0.13316(5) 0.83193(5) 0.72915(8) 0.0237(2) Uani d . 1 . .
C C9 0.04269(19) 0.86144(19) 0.5795(3) 0.0275(9) Uani d . 1 . .
C C10 -0.0195(2) 0.8024(2) 0.5019(3) 0.0369(10) Uani d . 1 . .
H H10A -0.0677 0.8222 0.4266 0.055 Uiso calc R 1 . .
H H10B -0.0360 0.7808 0.5403 0.055 Uiso calc R 1 . .
H H10C 0.0055 0.7666 0.4893 0.055 Uiso calc R 1 . .
C C11 0.0722(2) 0.8925(2) 0.5223(3) 0.0348(10) Uani d . 1 . .
H H11A 0.0258 0.9137 0.4471 0.052 Uiso calc R 1 . .
H H11B 0.0958 0.8549 0.5099 0.052 Uiso calc R 1 . .
H H11C 0.1138 0.9286 0.5735 0.052 Uiso calc R 1 . .
C C12 0.0013(2) 0.9204(2) 0.5904(3) 0.0342(10) Uani d . 1 . .
H H12A -0.0456 0.9385 0.5126 0.051 Uiso calc R 1 . .
H H12B 0.0405 0.9587 0.6382 0.051 Uiso calc R 1 . .
H H12C -0.0175 0.9019 0.6275 0.051 Uiso calc R 1 . .
C C13 0.1768(2) 0.74676(19) 0.7332(3) 0.0295(9) Uani d . 1 . .
C C14 0.2594(2) 0.7380(2) 0.8587(3) 0.0390(11) Uani d . 1 . .
H H14A 0.2826 0.6918 0.8670 0.059 Uiso calc R 1 . .
H H14B 0.2514 0.7413 0.9130 0.059 Uiso calc R 1 . .
H H14C 0.2969 0.7752 0.8762 0.059 Uiso calc R 1 . .
C C15 0.1917(2) 0.7478(2) 0.6506(4) 0.0429(11) Uani d . 1 . .
H H15A 0.2232 0.7060 0.6646 0.064 Uiso calc R 1 . .
H H15B 0.2223 0.7904 0.6649 0.064 Uiso calc R 1 . .
H H15C 0.1390 0.7477 0.5696 0.064 Uiso calc R 1 . .
C C16 0.1236(2) 0.6828(2) 0.7054(3) 0.0378(10) Uani d . 1 . .
H H16A 0.1504 0.6395 0.7118 0.057 Uiso calc R 1 . .
H H16B 0.0700 0.6872 0.6259 0.057 Uiso calc R 1 . .
H H16C 0.1166 0.6811 0.7609 0.057 Uiso calc R 1 . .
S S2 0.09992(5) 0.81247(5) 0.82883(8) 0.0269(2) Uani d . 1 . .
S S3 0.0000 0.74758(7) 0.7500 0.0297(3) Uani d S 1 . .
C C17 0.1317(6) 0.7722(6) 0.3311(9) 0.093(5) Uani d PD 0.50 A -1
H H17A 0.1264 0.8135 0.2886 0.139 Uiso calc PR 0.50 A -1
H H17B 0.1531 0.7324 0.3185 0.139 Uiso calc PR 0.50 A -1
H H17C 0.1695 0.7831 0.4146 0.139 Uiso calc PR 0.50 A -1
C C18 0.0498(5) 0.7534(4) 0.2876(7) 0.055(3) Uani d PD 0.50 A -1
C C19 0.0323(5) 0.6839(5) 0.2918(8) 0.067(4) Uani d PD 0.50 A -1
H H19A 0.0730 0.6489 0.3226 0.081 Uiso calc PR 0.50 A -1
C C20 -0.0429(5) 0.6641(5) 0.2525(8) 0.072(4) Uani d PD 0.50 A -1
H H20A -0.0539 0.6163 0.2560 0.087 Uiso calc PR 0.50 A -1
C C21 -0.1016(6) 0.7159(5) 0.2079(7) 0.073(3) Uani d PD 0.50 A -1
H H21A -0.1537 0.7039 0.1803 0.087 Uiso calc PR 0.50 A -1
C C22 -0.0839(6) 0.7852(5) 0.2039(11) 0.063(4) Uani d PD 0.50 A -1
H H22A -0.1246 0.8202 0.1732 0.075 Uiso calc PR 0.50 A -1
C C23 -0.0089(5) 0.8052(5) 0.2431(11) 0.053(2) Uani d PD 0.50 A -1
H H23A 0.0020 0.8530 0.2395 0.063 Uiso calc PR 0.50 A -1

loop_
_atom_site_aniso_label
_atom_site_aniso_U_11
_atom_site_aniso_U_22
_atom_site_aniso_U_33
_atom_site_aniso_U_12
_atom_site_aniso_U_13
_atom_site_aniso_U_23
S1 0.0432(6) 0.0353(6) 0.0335(6) -0.0011(5) 0.0237(5) 0.0088(5)
P1 0.0254(5) 0.0275(6) 0.0267(5) -0.0005(4) 0.0184(4) 0.0022(4)
C1 0.043(2) 0.026(2) 0.035(2) -0.0058(18) 0.0298(19) -0.0052(18)
C2 0.064(3) 0.044(3) 0.058(3) -0.017(2) 0.045(3) -0.017(2)
C3 0.049(2) 0.037(3) 0.062(3) -0.002(2) 0.046(2) -0.009(2)
C4 0.063(3) 0.051(3) 0.039(3) -0.013(2) 0.038(2) -0.004(2)
C5 0.0260(19) 0.040(3) 0.037(2) -0.0035(18) 0.0195(18) -0.001(2)
C6 0.033(2) 0.079(4) 0.063(3) -0.002(2) 0.036(2) -0.006(3)
C7 0.027(2) 0.052(3) 0.046(3) 0.012(2) 0.012(2) 0.012(2)
C8 0.040(2) 0.051(3) 0.076(3) -0.017(2) 0.039(3) -0.009(3)
N1 0.0247(15) 0.0245(17) 0.0235(16) 0.0015(13) 0.0165(14) 0.0000(14)
P2 0.0224(5) 0.0264(6) 0.0246(5) 0.0022(4) 0.0169(4) 0.0024(4)
C9 0.0216(18) 0.033(2) 0.0239(19) -0.0015(16) 0.0137(17) 0.0027(18)
C10 0.032(2) 0.039(3) 0.028(2) -0.0026(19) 0.0159(18) 0.002(2)
C11 0.034(2) 0.040(3) 0.030(2) -0.0006(18) 0.0219(19) 0.0044(19)
C12 0.030(2) 0.037(3) 0.035(2) 0.0093(18) 0.0221(19) 0.0105(19)
C13 0.0298(19) 0.029(2) 0.035(2) 0.0031(17) 0.0239(18) -0.0015(18)
C14 0.033(2) 0.030(2) 0.048(3) 0.0108(18) 0.025(2) 0.007(2)
C15 0.050(2) 0.044(3) 0.055(3) 0.009(2) 0.044(2) -0.001(2)
C16 0.040(2) 0.027(2) 0.048(3) -0.0022(18) 0.031(2) -0.007(2)
S2 0.0253(5) 0.0324(6) 0.0265(5) -0.0007(4) 0.0190(4) 0.0016(4)
S3 0.0317(7) 0.0255(8) 0.0392(8) 0.000 0.0269(7) 0.000
C17 0.070(9) 0.126(14) 0.092(11) -0.007(9) 0.059(9) 0.015(10)
C18 0.041(6) 0.062(8) 0.053(6) -0.012(6) 0.028(6) -0.003(6)
C19 0.054(6) 0.042(7) 0.098(11) 0.013(5) 0.048(7) 0.020(6)
C20 0.070(8) 0.056(8) 0.092(10) 0.005(6) 0.055(7) 0.015(7)
C21 0.045(6) 0.084(9) 0.074(8) -0.014(6) 0.034(6) -0.013(7)
C22 0.070(9) 0.051(8) 0.083(9) 0.004(8) 0.059(8) 0.009(7)
C23 0.068(6) 0.042(5) 0.045(5) -0.020(10) 0.037(5) -0.006(11)

loop_
_atom_type_symbol
_atom_type_description
_atom_type_scat_dispersion_real
_atom_type_scat_dispersion_imag
_atom_type_scat_source
C C 0.0033 0.0016 'International Tables Vol C Tables 4.2.6.8 and 6.1.1.4'
H H 0.0000 0.0000 'International Tables Vol C Tables 4.2.6.8 and 6.1.1.4'
N N 0.0061 0.0033 'International Tables Vol C Tables 4.2.6.8 and 6.1.1.4'
P P 0.1023 0.0942 'International Tables Vol C Tables 4.2.6.8 and 6.1.1.4'
S S 0.1246 0.1234 'International Tables Vol C Tables 4.2.6.8 and 6.1.1.4'

loop_
_geom_angle_atom_site_label_1
_geom_angle_atom_site_label_2
_geom_angle_atom_site_label_3
_geom_angle_site_symmetry_1
_geom_angle_site_symmetry_3
_geom_angle
_geom_angle_publ_flag
N1 P1 C5 . . 103.02(17) ?
N1 P1 C1 . . 107.95(16) ?
C5 P1 C1 . . 111.93(18) ?
N1 P1 S1 . . 117.34(11) yes
C5 P1 S1 . . 108.42(14) ?
C1 P1 S1 . . 108.19(13) ?
C3 C1 C2 . . 108.4(3) ?
C3 C1 C4 . . 108.8(3) ?
C2 C1 C4 . . 108.5(3) ?
C3 C1 P1 . . 106.8(3) ?
C2 C1 P1 . . 111.5(3) ?
C4 C1 P1 . . 112.8(3) ?
C1 C2 H2A . . 109.5 ?
C1 C2 H2B . . 109.5 ?
H2A C2 H2B . . 109.5 ?
C1 C2 H2C . . 109.5 ?
H2A C2 H2C . . 109.5 ?
H2B C2 H2C . . 109.5 ?
C1 C3 H3A . . 109.5 ?
C1 C3 H3B . . 109.5 ?
H3A C3 H3B . . 109.5 ?
C1 C3 H3C . . 109.5 ?
H3A C3 H3C . . 109.5 ?
H3B C3 H3C . . 109.5 ?
C1 C4 H4A . . 109.5 ?
C1 C4 H4B . . 109.5 ?
H4A C4 H4B . . 109.5 ?
C1 C4 H4C . . 109.5 ?
H4A C4 H4C . . 109.5 ?
H4B C4 H4C . . 109.5 ?
C8 C5 C7 . . 109.4(3) ?
C8 C5 C6 . . 108.5(4) ?
C7 C5 C6 . . 108.9(4) ?
C8 C5 P1 . . 111.6(3) ?
C7 C5 P1 . . 112.8(3) ?
C6 C5 P1 . . 105.5(2) ?
C5 C6 H6A . . 109.5 ?
C5 C6 H6B . . 109.5 ?
H6A C6 H6B . . 109.5 ?
C5 C6 H6C . . 109.5 ?
H6A C6 H6C . . 109.5 ?
H6B C6 H6C . . 109.5 ?
C5 C7 H7A . . 109.5 ?
C5 C7 H7B . . 109.5 ?
H7A C7 H7B . . 109.5 ?
C5 C7 H7C . . 109.5 ?
H7A C7 H7C . . 109.5 ?
H7B C7 H7C . . 109.5 ?
C5 C8 H8A . . 109.5 ?
C5 C8 H8B . . 109.5 ?
H8A C8 H8B . . 109.5 ?
C5 C8 H8C . . 109.5 ?
H8A C8 H8C . . 109.5 ?
H8B C8 H8C . . 109.5 ?
P2 N1 P1 . . 155.41(19) yes
N1 P2 C9 . . 115.57(16) ?
N1 P2 C13 . . 110.37(15) ?
C9 P2 C13 . . 113.57(17) ?
N1 P2 S2 . . 101.01(12) yes
C9 P2 S2 . . 110.37(12) ?
C13 P2 S2 . . 104.67(13) ?
C12 C9 C10 . . 109.4(3) ?
C12 C9 C11 . . 108.1(3) ?
C10 C9 C11 . . 109.4(3) ?
C12 C9 P2 . . 107.6(2) ?
C10 C9 P2 . . 113.6(3) ?
C11 C9 P2 . . 108.6(2) ?
C9 C10 H10A . . 109.5 ?
C9 C10 H10B . . 109.5 ?
H10A C10 H10B . . 109.5 ?
C9 C10 H10C . . 109.5 ?
H10A C10 H10C . . 109.5 ?
H10B C10 H10C . . 109.5 ?
C9 C11 H11A . . 109.5 ?
C9 C11 H11B . . 109.5 ?
H11A C11 H11B . . 109.5 ?
C9 C11 H11C . . 109.5 ?
H11A C11 H11C . . 109.5 ?
H11B C11 H11C . . 109.5 ?
C9 C12 H12A . . 109.5 ?
C9 C12 H12B . . 109.5 ?
H12A C12 H12B . . 109.5 ?
C9 C12 H12C . . 109.5 ?
H12A C12 H12C . . 109.5 ?
H12B C12 H12C . . 109.5 ?
C15 C13 C14 . . 108.6(3) ?
C15 C13 C16 . . 109.8(3) ?
C14 C13 C16 . . 107.4(3) ?
C15 C13 P2 . . 111.5(3) ?
C14 C13 P2 . . 106.4(2) ?
C16 C13 P2 . . 113.0(2) ?
C13 C14 H14A . . 109.5 ?
C13 C14 H14B . . 109.5 ?
H14A C14 H14B . . 109.5 ?
C13 C14 H14C . . 109.5 ?
H14A C14 H14C . . 109.5 ?
H14B C14 H14C . . 109.5 ?
C13 C15 H15A . . 109.5 ?
C13 C15 H15B . . 109.5 ?
H15A C15 H15B . . 109.5 ?
C13 C15 H15C . . 109.5 ?
H15A C15 H15C . . 109.5 ?
H15B C15 H15C . . 109.5 ?
C13 C16 H16A . . 109.5 ?
C13 C16 H16B . . 109.5 ?
H16A C16 H16B . . 109.5 ?
C13 C16 H16C . . 109.5 ?
H16A C16 H16C . . 109.5 ?
H16B C16 H16C . . 109.5 ?
S3 S2 P2 . . 115.50(5) yes
S2 S3 S2 . 2_556 106.79(8) yes
C23 C18 C19 . . 119.8(10) ?
C23 C18 C17 . . 120.2(6) ?
C19 C18 C17 . . 120.0(6) ?
C20 C19 C18 . . 122.0(9) ?
C20 C19 H19A . . 119.0 ?
C18 C19 H19A . . 119.0 ?
C21 C20 C19 . . 118.2(10) ?
C21 C20 H20A . . 120.9 ?
C19 C20 H20A . . 120.9 ?
C20 C21 C22 . . 119.7(10) ?
C20 C21 H21A . . 120.1 ?
C22 C21 H21A . . 120.1 ?
C21 C22 C23 . . 122.3(11) ?
C21 C22 H22A . . 118.9 ?
C23 C22 H22A . . 118.9 ?
C18 C23 C22 . . 118.0(11) ?
C18 C23 H23A . . 121.0 ?
C22 C23 H23A . . 121.0 ?

loop_
_geom_bond_atom_site_label_1
_geom_bond_atom_site_label_2
_geom_bond_site_symmetry_2
_geom_bond_distance
_geom_bond_publ_flag
S1 P1 . 1.9745(15) yes
P1 N1 . 1.626(3) yes
P1 C5 . 1.869(4) ?
P1 C1 . 1.872(4) ?
C1 C3 . 1.539(5) ?
C1 C2 . 1.542(5) ?
C1 C4 . 1.546(5) ?
C2 H2A . 0.9800 ?
C2 H2B . 0.9800 ?
C2 H2C . 0.9800 ?
C3 H3A . 0.9800 ?
C3 H3B . 0.9800 ?
C3 H3C . 0.9800 ?
C4 H4A . 0.9800 ?
C4 H4B . 0.9800 ?
C4 H4C . 0.9800 ?
C5 C8 . 1.532(5) ?
C5 C7 . 1.533(5) ?
C5 C6 . 1.540(6) ?
C6 H6A . 0.9800 ?
C6 H6B . 0.9800 ?
C6 H6C . 0.9800 ?
C7 H7A . 0.9800 ?
C7 H7B . 0.9800 ?
C7 H7C . 0.9800 ?
C8 H8A . 0.9800 ?
C8 H8B . 0.9800 ?
C8 H8C . 0.9800 ?
N1 P2 . 1.553(3) yes
P2 C9 . 1.853(3) ?
P2 C13 . 1.864(4) ?
P2 S2 . 2.1612(14) yes
C9 C12 . 1.531(5) ?
C9 C10 . 1.536(5) ?
C9 C11 . 1.542(5) ?
C10 H10A . 0.9800 ?
C10 H10B . 0.9800 ?
C10 H10C . 0.9800 ?
C11 H11A . 0.9800 ?
C11 H11B . 0.9800 ?
C11 H11C . 0.9800 ?
C12 H12A . 0.9800 ?
C12 H12B . 0.9800 ?
C12 H12C . 0.9800 ?
C13 C15 . 1.533(5) ?
C13 C14 . 1.534(5) ?
C13 C16 . 1.537(5) ?
C14 H14A . 0.9800 ?
C14 H14B . 0.9800 ?
C14 H14C . 0.9800 ?
C15 H15A . 0.9800 ?
C15 H15B . 0.9800 ?
C15 H15C . 0.9800 ?
C16 H16A . 0.9800 ?
C16 H16B . 0.9800 ?
C16 H16C . 0.9800 ?
S2 S3 . 2.0642(13) yes
S3 S2 2_556 2.0642(13) ?
C17 C18 . 1.495(13) ?
C17 H17A . 0.9800 ?
C17 H17B . 0.9800 ?
C17 H17C . 0.9800 ?
C18 C23 . 1.386(5) ?
C18 C19 . 1.389(5) ?
C19 C20 . 1.388(5) ?
C19 H19A . 0.9500 ?
C20 C21 . 1.386(5) ?
C20 H20A . 0.9500 ?
C21 C22 . 1.386(5) ?
C21 H21A . 0.9500 ?
C22 C23 . 1.387(5) ?
C22 H22A . 0.9500 ?
C23 H23A . 0.9500 ?

loop_
_geom_torsion_atom_site_label_1
_geom_torsion_atom_site_label_2
_geom_torsion_atom_site_label_3
_geom_torsion_atom_site_label_4
_geom_torsion_site_symmetry_1
_geom_torsion_site_symmetry_2
_geom_torsion_site_symmetry_3
_geom_torsion_site_symmetry_4
_geom_torsion
_geom_torsion_publ_flag
P2 S2 S3 S2 . . . 2_556 -96.81(6) yes
S1 P1 N1 P2 . . . . -43.0(5) yes
S2 P2 N1 P1 . . . . -87.9(5) yes
N1 P2 S2 S3 . . . . 174.00(12) yes
